data_2225223
loop_
_publ_author_name
'Wang, Zhen'
'Ma, Yongqiang'
'Xu, Yan'
'Ling, Yun'
'Yang, Xinling'

_publ_section_title
;
 (<i>E</i>)-1-[(2-Chloro-5-methylpyridin-3-yl)methylene]thiosemicarbazide
;
_journal_issue 3
_journal_name_full 'Acta Crystallographica Section E'
_journal_page_first o604
_journal_paper_doi 10.1107/S1600536810004915
_journal_volume 66
_journal_year 2010
_chemical_formula_iupac 'C8 H9 Cl N4 S'
_chemical_formula_moiety 'C8 H9 Cl N4 S'
_chemical_formula_sum 'C8 H9 Cl N4 S'
_chemical_formula_weight 228.70
_chemical_name_systematic
;
(<i>E</i>)-1-[(2-Chloro-5-methylpyridin-3-yl)methylene]thiosemicarbazide
;
_space_group_IT_number 14
_symmetry_cell_setting monoclinic
_symmetry_space_group_name_Hall '-P 2ybc'
_symmetry_space_group_name_H-M 'P 1 21/c 1'
_atom_sites_solution_hydrogens geom
_atom_sites_solution_primary direct
_atom_sites_solution_secondary difmap
_audit_creation_method SHELXL-97
_cell_angle_alpha 90.00
_cell_angle_beta 96.193(16)
_cell_angle_gamma 90.00
_cell_formula_units_Z 4
_cell_length_a 8.776(3)
_cell_length_b 15.523(4)
_cell_length_c 7.540(2)
_cell_measurement_reflns_used 658
_cell_measurement_temperature 173(2)
_cell_measurement_theta_max 66.22
_cell_measurement_theta_min 3.12
_cell_volume 1021.2(5)
_computing_cell_refinement 'RAPID-AUTO (Rigaku, 2001)'
_computing_data_collection 'RAPID-AUTO (Rigaku, 2001)'
_computing_data_reduction 'RAPID-AUTO (Rigaku, 2001)'
_computing_molecular_graphics 'XP in SHELXTL (Sheldrick, 2008)'
_computing_publication_material 'SHELX97 (Sheldrick, 2008)'
_computing_structure_refinement 'SHELXL97 (Sheldrick, 2008)'
_computing_structure_solution 'SHELXS97 (Sheldrick, 2008)'
_diffrn_ambient_temperature 173(2)
_diffrn_measured_fraction_theta_full 0.991
_diffrn_measured_fraction_theta_max 0.991
_diffrn_measurement_device_type 'Rigaku R-AXIS Rapid'
_diffrn_measurement_method '\w scans at fixed \c = 45\%'
_diffrn_radiation_monochromator graphite
_diffrn_radiation_source 'rotating anode'
_diffrn_radiation_type CuK\a
_diffrn_radiation_wavelength 1.54186
_diffrn_reflns_av_R_equivalents 0.0477
_diffrn_reflns_av_sigmaI/netI 0.0481
_diffrn_reflns_limit_h_max 9
_diffrn_reflns_limit_h_min -10
_diffrn_reflns_limit_k_max 17
_diffrn_reflns_limit_k_min -18
_diffrn_reflns_limit_l_max 9
_diffrn_reflns_limit_l_min -8
_diffrn_reflns_number 6565
_diffrn_reflns_theta_full 68.25
_diffrn_reflns_theta_max 68.25
_diffrn_reflns_theta_min 5.07
_exptl_absorpt_coefficient_mu 4.946
_exptl_absorpt_correction_T_max 0.3185
_exptl_absorpt_correction_T_min 0.2143
_exptl_absorpt_correction_type numerical
_exptl_absorpt_process_details '(ABSCOR; Higashi, 1995)'
_exptl_crystal_colour colorless
_exptl_crystal_density_diffrn 1.488
_exptl_crystal_density_method 'not measured'
_exptl_crystal_description block
_exptl_crystal_F_000 472
_exptl_crystal_size_max 0.45
_exptl_crystal_size_mid 0.30
_exptl_crystal_size_min 0.30
_refine_diff_density_max 0.274
_refine_diff_density_min -0.219
_refine_ls_extinction_coef 0.0051(7)
_refine_ls_extinction_expression Fc^*^=kFc[1+0.001xFc^2^\l^3^/sin(2\q)]^-1/4^
_refine_ls_extinction_method SHELXL
_refine_ls_goodness_of_fit_ref 1.114
_refine_ls_hydrogen_treatment constr
_refine_ls_matrix_type full
_refine_ls_number_parameters 129
_refine_ls_number_reflns 1847
_refine_ls_number_restraints 0
_refine_ls_restrained_S_all 1.114
_refine_ls_R_factor_all 0.0430
_refine_ls_R_factor_gt 0.0365
_refine_ls_shift/su_max 0.001
_refine_ls_shift/su_mean 0.000
_refine_ls_structure_factor_coef Fsqd
_refine_ls_weighting_details 'calc w=1/[\s^2^(Fo^2^)+(0.0431P)^2^+0.4188P] where P=(Fo^2^+2Fc^2^)/3'
_refine_ls_weighting_scheme calc
_refine_ls_wR_factor_gt 0.0967
_refine_ls_wR_factor_ref 0.1047
_reflns_number_gt 1598
_reflns_number_total 1847
_reflns_threshold_expression >2sigma(I)
_cod_data_source_file ds2018.cif
_cod_data_source_block I
_cod_original_sg_symbol_H-M 'P 21/c'
_cod_database_code 2225223
_cod_database_fobs_code 2225223

loop_
_symmetry_equiv_pos_as_xyz
'x, y, z'
'-x, y+1/2, -z+1/2'
'-x, -y, -z'
'x, -y-1/2, z-1/2'

loop_
_atom_site_type_symbol
_atom_site_label
_atom_site_fract_x
_atom_site_fract_y
_atom_site_fract_z
_atom_site_U_iso_or_equiv
_atom_site_adp_type
_atom_site_calc_flag
_atom_site_refinement_flags
_atom_site_occupancy
_atom_site_disorder_assembly
_atom_site_disorder_group
Cl Cl1 0.50443(6) 0.31852(4) 0.16529(8) 0.0385(2) Uani d . 1 . .
S S1 1.21803(7) 0.48033(4) -0.12061(9) 0.0413(2) Uani d . 1 . .
N N1 0.5116(2) 0.15225(14) 0.1900(3) 0.0341(5) Uani d . 1 . .
N N2 0.9510(2) 0.28984(13) -0.0128(2) 0.0309(5) Uani d . 1 . .
N N3 1.0139(2) 0.36918(13) -0.0313(3) 0.0349(5) Uani d . 1 . .
H H3B 0.9687 0.4145 0.0097 0.042 Uiso calc R 1 . .
N N4 1.2069(2) 0.31191(13) -0.1757(3) 0.0380(5) Uani d . 1 . .
H H4A 1.1645 0.2609 -0.1669 0.046 Uiso calc R 1 . .
H H4B 1.2914 0.3171 -0.2281 0.046 Uiso calc R 1 . .
C C1 0.5935(3) 0.21864(16) 0.1461(3) 0.0308(5) Uani d . 1 . .
C C2 0.7391(2) 0.21399(15) 0.0899(3) 0.0289(5) Uani d . 1 . .
C C3 0.7996(3) 0.13151(16) 0.0783(3) 0.0315(5) Uani d . 1 . .
H H3A 0.8979 0.1246 0.0385 0.038 Uiso calc R 1 . .
C C4 0.7192(3) 0.05922(17) 0.1237(3) 0.0336(5) Uani d . 1 . .
C C5 0.5753(3) 0.07344(16) 0.1798(3) 0.0357(6) Uani d . 1 . .
H H5A 0.5186 0.0249 0.2129 0.043 Uiso calc R 1 . .
C C6 0.7836(3) -0.03035(16) 0.1176(3) 0.0407(6) Uani d . 1 . .
H H6A 0.8908 -0.0302 0.1699 0.061 Uiso calc R 1 . .
H H6B 0.7779 -0.0498 -0.0067 0.061 Uiso calc R 1 . .
H H6C 0.7241 -0.0694 0.1854 0.061 Uiso calc R 1 . .
C C7 0.8228(3) 0.29122(16) 0.0529(3) 0.0340(5) Uani d . 1 . .
H H7A 0.7804 0.3455 0.0787 0.041 Uiso calc R 1 . .
C C8 1.1438(3) 0.38067(15) -0.1105(3) 0.0305(5) Uani d . 1 . .

loop_
_atom_site_aniso_label
_atom_site_aniso_U_11
_atom_site_aniso_U_22
_atom_site_aniso_U_33
_atom_site_aniso_U_12
_atom_site_aniso_U_13
_atom_site_aniso_U_23
Cl1 0.0293(3) 0.0389(4) 0.0493(4) 0.0043(2) 0.0141(3) 0.0027(2)
S1 0.0337(4) 0.0357(4) 0.0589(4) -0.0051(3) 0.0259(3) -0.0051(3)
N1 0.0275(10) 0.0380(11) 0.0387(11) 0.0010(9) 0.0119(8) 0.0023(9)
N2 0.0255(10) 0.0368(11) 0.0313(10) -0.0025(8) 0.0063(8) 0.0003(8)
N3 0.0256(10) 0.0369(12) 0.0449(12) -0.0032(8) 0.0155(9) -0.0046(9)
N4 0.0283(11) 0.0369(12) 0.0519(13) -0.0026(8) 0.0184(9) -0.0073(9)
C1 0.0266(12) 0.0381(14) 0.0284(11) 0.0031(10) 0.0057(9) -0.0013(9)
C2 0.0242(11) 0.0374(14) 0.0263(11) -0.0030(9) 0.0075(9) -0.0010(9)
C3 0.0230(11) 0.0434(14) 0.0293(12) 0.0010(10) 0.0080(9) -0.0014(10)
C4 0.0290(12) 0.0422(14) 0.0307(12) 0.0001(10) 0.0080(9) -0.0007(10)
C5 0.0311(13) 0.0357(14) 0.0422(13) -0.0027(10) 0.0122(10) 0.0020(10)
C6 0.0385(14) 0.0381(15) 0.0474(15) 0.0015(11) 0.0138(12) 0.0007(11)
C7 0.0283(12) 0.0341(13) 0.0413(14) -0.0017(10) 0.0115(10) -0.0002(10)
C8 0.0230(11) 0.0371(14) 0.0325(12) -0.0019(9) 0.0078(9) -0.0004(9)

loop_
_atom_type_symbol
_atom_type_description
_atom_type_scat_dispersion_real
_atom_type_scat_dispersion_imag
_atom_type_scat_source
C C 0.0181 0.0091 'International Tables Vol C Tables 4.2.6.8 and 6.1.1.4'
H H 0.0000 0.0000 'International Tables Vol C Tables 4.2.6.8 and 6.1.1.4'
N N 0.0311 0.0180 'International Tables Vol C Tables 4.2.6.8 and 6.1.1.4'
S S 0.3331 0.5567 'International Tables Vol C Tables 4.2.6.8 and 6.1.1.4'
Cl Cl 0.3639 0.7018 'International Tables Vol C Tables 4.2.6.8 and 6.1.1.4'

loop_
_geom_angle_atom_site_label_1
_geom_angle_atom_site_label_2
_geom_angle_atom_site_label_3
_geom_angle_site_symmetry_1
_geom_angle_site_symmetry_3
_geom_angle
_geom_angle_publ_flag
C1 N1 C5 . . 117.0(2) ?
C7 N2 N3 . . 114.1(2) ?
C8 N3 N2 . . 122.2(2) ?
C8 N3 H3B . . 118.9 ?
N2 N3 H3B . . 118.9 ?
C8 N4 H4A . . 120.0 ?
C8 N4 H4B . . 120.0 ?
H4A N4 H4B . . 120.0 ?
N1 C1 C2 . . 125.4(2) ?
N1 C1 Cl1 . . 114.30(17) ?
C2 C1 Cl1 . . 120.30(19) ?
C1 C2 C3 . . 115.8(2) ?
C1 C2 C7 . . 121.2(2) ?
C3 C2 C7 . . 123.0(2) ?
C4 C3 C2 . . 121.4(2) ?
C4 C3 H3A . . 119.3 ?
C2 C3 H3A . . 119.3 ?
C3 C4 C5 . . 116.7(2) ?
C3 C4 C6 . . 122.5(2) ?
C5 C4 C6 . . 120.8(2) ?
N1 C5 C4 . . 123.7(2) ?
N1 C5 H5A . . 118.1 ?
C4 C5 H5A . . 118.1 ?
C4 C6 H6A . . 109.5 ?
C4 C6 H6B . . 109.5 ?
H6A C6 H6B . . 109.5 ?
C4 C6 H6C . . 109.5 ?
H6A C6 H6C . . 109.5 ?
H6B C6 H6C . . 109.5 ?
N2 C7 C2 . . 123.2(2) ?
N2 C7 H7A . . 118.4 ?
C2 C7 H7A . . 118.4 ?
N4 C8 N3 . . 117.7(2) ?
N4 C8 S1 . . 123.06(18) ?
N3 C8 S1 . . 119.29(18) ?

loop_
_geom_bond_atom_site_label_1
_geom_bond_atom_site_label_2
_geom_bond_site_symmetry_2
_geom_bond_distance
_geom_bond_publ_flag
Cl1 C1 . 1.749(2) ?
S1 C8 . 1.683(2) ?
N1 C1 . 1.319(3) ?
N1 C5 . 1.350(3) ?
N2 C7 . 1.277(3) ?
N2 N3 . 1.363(3) ?
N3 C8 . 1.355(3) ?
N3 H3B . 0.8800 ?
N4 C8 . 1.322(3) ?
N4 H4A . 0.8800 ?
N4 H4B . 0.8800 ?
C1 C2 . 1.391(3) ?
C2 C3 . 1.392(3) ?
C2 C7 . 1.449(3) ?
C3 C4 . 1.388(3) ?
C3 H3A . 0.9500 ?
C4 C5 . 1.393(3) ?
C4 C6 . 1.503(3) ?
C5 H5A . 0.9500 ?
C6 H6A . 0.9800 ?
C6 H6B . 0.9800 ?
C6 H6C . 0.9800 ?
C7 H7A . 0.9500 ?

loop_
_geom_hbond_atom_site_label_D
_geom_hbond_atom_site_label_H
_geom_hbond_atom_site_label_A
_geom_hbond_site_symmetry_A
_geom_hbond_distance_DH
_geom_hbond_distance_HA
_geom_hbond_distance_DA
_geom_hbond_angle_DHA
N3 H3B S1 3_765 0.88 2.52 3.379(2) 165.7
N4 H4B N1 4_665 0.88 2.15 3.012(3) 167.9
N4 H4B Cl1 4_665 0.88 2.98 3.609(2) 129.7

loop_
_geom_torsion_atom_site_label_1
_geom_torsion_atom_site_label_2
_geom_torsion_atom_site_label_3
_geom_torsion_atom_site_label_4
_geom_torsion_site_symmetry_1
_geom_torsion_site_symmetry_2
_geom_torsion_site_symmetry_3
_geom_torsion_site_symmetry_4
_geom_torsion
_geom_torsion_publ_flag
C7 N2 N3 C8 . . . . -175.1(2) ?
C5 N1 C1 C2 . . . . 0.2(3) ?
C5 N1 C1 Cl1 . . . . -179.23(17) ?
N1 C1 C2 C3 . . . . 0.8(3) ?
Cl1 C1 C2 C3 . . . . -179.73(16) ?
N1 C1 C2 C7 . . . . -177.0(2) ?
Cl1 C1 C2 C7 . . . . 2.5(3) ?
C1 C2 C3 C4 . . . . -1.2(3) ?
C7 C2 C3 C4 . . . . 176.6(2) ?
C2 C3 C4 C5 . . . . 0.5(3) ?
C2 C3 C4 C6 . . . . -178.2(2) ?
C1 N1 C5 C4 . . . . -1.0(3) ?
C3 C4 C5 N1 . . . . 0.7(4) ?
C6 C4 C5 N1 . . . . 179.4(2) ?
N3 N2 C7 C2 . . . . -177.63(19) ?
C1 C2 C7 N2 . . . . -174.1(2) ?
C3 C2 C7 N2 . . . . 8.3(4) ?
N2 N3 C8 N4 . . . . 2.0(3) ?
N2 N3 C8 S1 . . . . -177.57(16) ?

loop_
_cod_related_entry_id
_cod_related_entry_database
_cod_related_entry_code
1 ChemSpider 30656015
